data_2212351
loop_
_publ_author_name
'Shao-Ming Ying'
'Jian-Qiang Liu'
'Shuang-Lian Cai'
'Fan Zhong'
'Guang-Pei Zhou'

_publ_section_title
;Poly[[diaqua[\m~6~-(butane-1,4-diyldinitrilotetramethylene)tetraphosphonato]di-\m~2~-oxalato-digadolinium(III)]
 tetrahydrate]
;
_journal_coeditor_code SA2032
_journal_issue 2
_journal_name_full 'Acta Crystallographica Section E'
_journal_page_first m415
_journal_page_last m417
_journal_paper_doi 10.1107/S1600536807000049
_journal_volume 63
_journal_year 2007
_chemical_formula_iupac '[Gd2 (C2 O4)2 (C8 H22 O12 N2 P4) (H2 O)2] , 4H2 O'
_chemical_formula_sum 'C6 H17 Gd N O13 P2'
_chemical_formula_weight 530.40
_chemical_name_systematic
;
catena Poly[diaqua bis(oxalic acid) (tetramethylphosphono-1,4-diaminobutane)
digadolinium(III)] tetrahydrate
;
_space_group_IT_number 2
_symmetry_cell_setting triclinic
_symmetry_space_group_name_Hall '-P 1'
_symmetry_space_group_name_H-M 'P -1'
_atom_sites_solution_hydrogens geom
_atom_sites_solution_primary direct
_atom_sites_solution_secondary difmap
_audit_creation_method SHELXL97
_cell_angle_alpha 106.939(3)
_cell_angle_beta 98.292(3)
_cell_angle_gamma 110.123(2)
_cell_formula_units_Z 2
_cell_length_a 9.5191(6)
_cell_length_b 9.6282(6)
_cell_length_c 9.6452(6)
_cell_measurement_reflns_used 2718
_cell_measurement_temperature 293(2)
_cell_measurement_theta_max 24.699
_cell_measurement_theta_min 2.294
_cell_volume 764.05(9)
_computing_cell_refinement 'SMART (Bruker, 2004)'
_computing_data_collection 'APEX2 (Bruker, 2004)'
_computing_data_reduction 'SAINT (Bruker, 2004)'
_computing_molecular_graphics 'ORTEP-3 (Farrugia, 1997)'
_computing_publication_material SHELXL97
_computing_structure_refinement 'SHELXL97 (Sheldrick, 1997)'
_computing_structure_solution 'SHELXS97 (Sheldrick, 1997)'
_diffrn_ambient_temperature 293(2)
_diffrn_measured_fraction_theta_full 0.991
_diffrn_measured_fraction_theta_max 0.991
_diffrn_measurement_device_type 'Bruker SMART CCD area-detector'
_diffrn_measurement_method \w
_diffrn_radiation_monochromator graphite
_diffrn_radiation_source 'fine-focus sealed tube'
_diffrn_radiation_type MoK\a
_diffrn_radiation_wavelength 0.71073
_diffrn_reflns_av_R_equivalents 0.0480
_diffrn_reflns_av_sigmaI/netI 0.0790
_diffrn_reflns_limit_h_max 11
_diffrn_reflns_limit_h_min -11
_diffrn_reflns_limit_k_max 11
_diffrn_reflns_limit_k_min -11
_diffrn_reflns_limit_l_max 11
_diffrn_reflns_limit_l_min -11
_diffrn_reflns_number 6629
_diffrn_reflns_theta_full 25.19
_diffrn_reflns_theta_max 25.19
_diffrn_reflns_theta_min 2.29
_diffrn_standards_number 0
_exptl_absorpt_coefficient_mu 4.618
_exptl_absorpt_correction_T_max 0.8933
_exptl_absorpt_correction_T_min 0.3867
_exptl_absorpt_correction_type multi-scan
_exptl_absorpt_process_details '(SADABS; Sheldrick, 2003)'
_exptl_crystal_colour colourless
_exptl_crystal_density_diffrn 2.305
_exptl_crystal_density_method 'not measured'
_exptl_crystal_description needle
_exptl_crystal_F_000 516
_exptl_crystal_size_max 0.25
_exptl_crystal_size_mid 0.04
_exptl_crystal_size_min 0.03
_refine_diff_density_max 1.780
_refine_diff_density_min -1.919
_refine_ls_extinction_coef 0.0049(8)
_refine_ls_extinction_method 'SHELXL (Sheldrick, 1997)'
_refine_ls_goodness_of_fit_ref 0.943
_refine_ls_hydrogen_treatment mixed
_refine_ls_matrix_type full
_refine_ls_number_parameters 220
_refine_ls_number_reflns 2728
_refine_ls_number_restraints 15
_refine_ls_restrained_S_all 0.941
_refine_ls_R_factor_all 0.0590
_refine_ls_R_factor_gt 0.0446
_refine_ls_shift/su_max 0.001
_refine_ls_shift/su_mean 0.000
_refine_ls_structure_factor_coef Fsqd
_refine_ls_weighting_details 'calc w = 1/[\s^2^(Fo^2^)+(0.0597P)^2^] where P=(Fo^2^+2Fc^2^)/3'
_refine_ls_weighting_scheme calc
_refine_ls_wR_factor_gt 0.0967
_refine_ls_wR_factor_ref 0.1005
_reflns_number_gt 2140
_reflns_number_total 2728
_reflns_threshold_expression I>2\s(I)
_cod_data_source_file sa2032.cif
_cod_data_source_block I
_cod_depositor_comments
;
The following automatic conversions were performed:
'_symmetry_cell_setting' value 'Triclinic' changed to 'triclinic'
according to '/home/saulius/struct/CIF-dictionaries/cif_core.dic'
dictionary named 'cif_core.dic' version 2.4.1 from 2010-06-29.

Automatic conversion script
Id: cif_fix_enum 1527 2010-12-29 10:47:43Z saulius 

The following automatic conversions were performed:

'_symmetry_cell_setting' value 'Triclinic' changed to 'triclinic'
according to /home/saulius/struct/CIF-dictionaries/cif_core.dic
dictionary named 'cif_core.dic' version 2.4.1 from 2010-06-29.

Automatic conversion script
Id: cif_fix_values 1715 2011-07-08 13:25:40Z adriana 
;
_cod_original_cell_volume 764.05(8)
_cod_original_sg_symbol_H-M P-1
_cod_database_code 2212351
_cod_database_fobs_code 2212351

loop_
_symmetry_equiv_pos_as_xyz
'x, y, z'
'-x, -y, -z'

loop_
_atom_site_type_symbol
_atom_site_label
_atom_site_fract_x
_atom_site_fract_y
_atom_site_fract_z
_atom_site_U_iso_or_equiv
_atom_site_adp_type
_atom_site_calc_flag
_atom_site_refinement_flags
_atom_site_occupancy
Gd Gd1 0.58737(5) 0.72593(4) 0.81782(4) 0.02119(15) Uani d . 1
P P1 0.2630(3) 0.4901(2) 0.4847(2) 0.0234(5) Uani d . 1
P P2 0.2393(3) 0.9714(2) 0.3473(3) 0.0297(5) Uani d . 1
N N1 0.2567(9) 0.6690(8) 0.3055(8) 0.0276(18) Uani d . 1
H H1A 0.312(9) 0.625(9) 0.276(8) 0.02(2) Uiso d . 1
O O7 0.4647(7) 0.6667(6) 1.0071(6) 0.0338(14) Uani d . 1
O O8 0.6016(7) 1.1558(6) 1.1714(6) 0.0307(13) Uani d . 1
O O9 0.4134(7) 0.5155(6) 1.1446(6) 0.0308(14) Uani d . 1
O O10 0.6749(6) 0.9783(6) 1.0313(6) 0.0303(14) Uani d . 1
O O1 0.0893(6) 0.3920(6) 0.4747(7) 0.0363(15) Uani d . 1
H H1 0.0525 0.3106 0.3991 0.054 Uiso calc R 1
O O2 0.3090(6) 0.4033(6) 0.3569(6) 0.0258(13) Uani d . 1
O O3 0.3573(6) 0.5350(6) 0.6421(6) 0.0261(13) Uani d . 1
O O6 0.0686(7) 0.9018(7) 0.2696(8) 0.0473(17) Uani d . 1
O O5 0.3374(7) 1.1078(6) 0.3124(7) 0.0377(15) Uani d . 1
O O4 0.2726(8) 1.0112(7) 0.5199(7) 0.0459(18) Uani d . 1
H H4 0.2506 1.0860 0.5588 0.069 Uiso calc R 1
O O13 0.8584(8) 0.7984(8) 0.9529(8) 0.0448(16) Uani d D 1
H H13B 0.9171 0.8336 0.9053 0.067 Uiso calc RD 1
H H13A 0.888(14) 0.822(14) 1.047(4) 0.10(5) Uiso d D 1
O O12 0.7750(9) 0.7605(8) 0.2989(7) 0.0503(18) Uani d D 1
H H12B 0.7705 0.6848 0.3306 0.07(4) Uiso d RD 1
H H12A 0.8709 0.8111 0.3077 0.08(4) Uiso d RD 1
O O11 0.0404(7) 0.8710(7) 0.7654(7) 0.0463(17) Uani d D 1
H H11B 0.1328 0.9118 0.8241 0.08(4) Uiso d RD 1
H H11A 0.0217 0.9423 0.7425 0.09(5) Uiso d RD 1
C C1 0.0787(11) 0.5600(10) 0.0478(10) 0.045(3) Uani d . 1
H H12 0.0944 0.6628 0.0417 0.054 Uiso calc R 1
H H11 0.1576 0.5291 0.0118 0.054 Uiso calc R 1
C C2 0.0938(10) 0.5714(9) 0.2129(9) 0.035(2) Uani d . 1
H H22 0.0266 0.6188 0.2537 0.042 Uiso calc R 1
H H21 0.0607 0.4656 0.2164 0.042 Uiso calc R 1
C C3 0.3293(10) 0.8288(9) 0.2943(10) 0.030(2) Uani d . 1
H H32 0.3332 0.8114 0.1909 0.036 Uiso calc R 1
H H31 0.4359 0.8796 0.3564 0.036 Uiso calc R 1
C C4 0.2774(11) 0.6785(9) 0.4664(9) 0.032(2) Uani d . 1
H H42 0.1985 0.7073 0.5048 0.038 Uiso calc R 1
H H41 0.3783 0.7614 0.5273 0.038 Uiso calc R 1
C C5 0.5786(9) 1.0380(8) 1.0576(9) 0.0257(19) Uani d . 1
C C6 0.4646(9) 0.5530(9) 1.0430(9) 0.0215(18) Uani d . 1

loop_
_atom_site_aniso_label
_atom_site_aniso_U_11
_atom_site_aniso_U_22
_atom_site_aniso_U_33
_atom_site_aniso_U_12
_atom_site_aniso_U_13
_atom_site_aniso_U_23
Gd1 0.0333(3) 0.0148(2) 0.0241(3) 0.01659(17) 0.01083(18) 0.00941(17)
P1 0.0332(13) 0.0179(10) 0.0264(12) 0.0159(9) 0.0105(10) 0.0103(9)
P2 0.0417(15) 0.0219(11) 0.0392(14) 0.0205(10) 0.0179(12) 0.0178(10)
N1 0.047(5) 0.019(4) 0.033(4) 0.027(4) 0.017(4) 0.013(3)
O7 0.052(4) 0.028(3) 0.041(4) 0.029(3) 0.020(3) 0.021(3)
O8 0.040(4) 0.026(3) 0.029(3) 0.020(3) 0.004(3) 0.007(3)
O9 0.049(4) 0.028(3) 0.040(4) 0.030(3) 0.026(3) 0.022(3)
O10 0.034(3) 0.023(3) 0.035(4) 0.023(3) 0.005(3) 0.002(3)
O1 0.035(4) 0.029(3) 0.043(4) 0.013(3) 0.018(3) 0.007(3)
O2 0.040(4) 0.026(3) 0.026(3) 0.023(3) 0.018(3) 0.014(3)
O3 0.036(3) 0.015(3) 0.028(3) 0.014(2) 0.004(3) 0.006(2)
O6 0.042(4) 0.031(3) 0.077(5) 0.023(3) 0.018(4) 0.022(3)
O5 0.055(4) 0.024(3) 0.049(4) 0.022(3) 0.025(3) 0.024(3)
O4 0.086(5) 0.035(4) 0.044(4) 0.046(4) 0.032(4) 0.019(3)
O13 0.049(4) 0.046(4) 0.040(5) 0.029(3) 0.010(4) 0.006(3)
O12 0.066(6) 0.040(4) 0.057(5) 0.026(4) 0.026(4) 0.025(4)
O11 0.037(4) 0.035(4) 0.053(5) 0.013(3) -0.005(4) 0.007(3)
C1 0.059(7) 0.038(5) 0.040(6) 0.022(5) 0.003(5) 0.019(5)
C2 0.048(6) 0.021(4) 0.034(5) 0.018(4) -0.001(5) 0.010(4)
C3 0.039(5) 0.024(4) 0.040(5) 0.018(4) 0.017(4) 0.020(4)
C4 0.053(6) 0.024(4) 0.018(5) 0.017(4) 0.002(4) 0.010(4)
C5 0.035(5) 0.011(4) 0.035(5) 0.014(4) 0.012(4) 0.006(4)
C6 0.029(5) 0.018(4) 0.024(5) 0.015(4) 0.008(4) 0.010(4)

loop_
_atom_type_symbol
_atom_type_description
_atom_type_scat_dispersion_real
_atom_type_scat_dispersion_imag
_atom_type_scat_source
C C 0.0033 0.0016 'International Tables Vol C Tables 4.2.6.8 and 6.1.1.4'
H H 0.0000 0.0000 'International Tables Vol C Tables 4.2.6.8 and 6.1.1.4'
N N 0.0061 0.0033 'International Tables Vol C Tables 4.2.6.8 and 6.1.1.4'
O O 0.0106 0.0060 'International Tables Vol C Tables 4.2.6.8 and 6.1.1.4'
P P 0.1023 0.0942 'International Tables Vol C Tables 4.2.6.8 and 6.1.1.4'
Gd Gd -0.1653 3.9035 'International Tables Vol C Tables 4.2.6.8 and 6.1.1.4'

loop_
_geom_angle_atom_site_label_1
_geom_angle_atom_site_label_2
_geom_angle_atom_site_label_3
_geom_angle_site_symmetry_1
_geom_angle_site_symmetry_3
_geom_angle
O5 Gd1 O3 2_676 . 98.9(2)
O5 Gd1 O2 2_676 2_666 76.27(18)
O3 Gd1 O2 . 2_666 80.85(19)
O5 Gd1 O7 2_676 . 148.5(2)
O3 Gd1 O7 . . 86.62(19)
O2 Gd1 O7 2_666 . 135.15(17)
O5 Gd1 O8 2_676 2_677 78.21(19)
O3 Gd1 O8 . 2_677 73.57(18)
O2 Gd1 O8 2_666 2_677 140.25(18)
O7 Gd1 O8 . 2_677 73.66(18)
O5 Gd1 O9 2_676 2_667 145.7(2)
O3 Gd1 O9 . 2_667 79.08(18)
O2 Gd1 O9 2_666 2_667 69.60(17)
O7 Gd1 O9 . 2_667 65.78(18)
O8 Gd1 O9 2_677 2_667 131.85(19)
O5 Gd1 O10 2_676 . 82.8(2)
O3 Gd1 O10 . . 138.43(18)
O2 Gd1 O10 2_666 . 138.35(19)
O7 Gd1 O10 . . 73.11(19)
O8 Gd1 O10 2_677 . 66.11(18)
O9 Gd1 O10 2_667 . 121.41(18)
O5 Gd1 O13 2_676 . 92.9(2)
O3 Gd1 O13 . . 148.7(2)
O2 Gd1 O13 2_666 . 73.9(2)
O7 Gd1 O13 . . 98.3(2)
O8 Gd1 O13 2_677 . 137.6(2)
O9 Gd1 O13 2_667 . 75.0(2)
O10 Gd1 O13 . . 71.68(19)
O2 P1 O3 . . 118.3(3)
O2 P1 O1 . . 110.0(3)
O3 P1 O1 . . 107.2(3)
O2 P1 C4 . . 107.7(3)
O3 P1 C4 . . 105.3(3)
O1 P1 C4 . . 107.9(4)
O5 P2 O6 . . 115.2(4)
O5 P2 O4 . . 111.2(3)
O6 P2 O4 . . 112.6(4)
O5 P2 C3 . . 102.7(3)
O6 P2 C3 . . 113.1(4)
O4 P2 C3 . . 100.6(4)
C2 N1 C3 . . 115.1(6)
C2 N1 C4 . . 112.2(7)
C3 N1 C4 . . 112.4(6)
C2 N1 H1A . . 110(5)
C3 N1 H1A . . 103(5)
C4 N1 H1A . . 103(5)
C6 O7 Gd1 . . 120.5(5)
C5 O8 Gd1 . 2_677 119.6(5)
C6 O9 Gd1 . 2_667 120.2(5)
C5 O10 Gd1 . . 118.5(5)
P1 O1 H1 . . 109.5
P1 O2 Gd1 . 2_666 171.8(3)
P1 O3 Gd1 . . 141.1(3)
P2 O5 Gd1 . 2_676 159.0(4)
P2 O4 H4 . . 109.5
Gd1 O13 H13B . . 109.5
Gd1 O13 H13A . . 123(9)
H13B O13 H13A . . 122.3
H12B O12 H12A . . 105.7
H11B O11 H11A . . 109.4
C1 C1 C2 2_565 . 109.4(10)
C1 C1 H12 2_565 . 109.8
C2 C1 H12 . . 109.8
C1 C1 H11 2_565 . 109.8
C2 C1 H11 . . 109.8
H12 C1 H11 . . 108.2
N1 C2 C1 . . 110.5(7)
N1 C2 H22 . . 109.5
C1 C2 H22 . . 109.5
N1 C2 H21 . . 109.5
C1 C2 H21 . . 109.5
H22 C2 H21 . . 108.1
N1 C3 P2 . . 119.1(6)
N1 C3 H32 . . 107.6
P2 C3 H32 . . 107.6
N1 C3 H31 . . 107.6
P2 C3 H31 . . 107.6
H32 C3 H31 . . 107.0
N1 C4 P1 . . 112.3(5)
N1 C4 H42 . . 109.1
P1 C4 H42 . . 109.1
N1 C4 H41 . . 109.1
P1 C4 H41 . . 109.1
H42 C4 H41 . . 107.9
O8 C5 O10 . . 125.4(8)
O8 C5 C5 . 2_677 117.0(9)
O10 C5 C5 . 2_677 117.5(9)
O7 C6 O9 . . 126.7(7)
O7 C6 C6 . 2_667 118.0(8)
O9 C6 C6 . 2_667 115.2(8)

loop_
_geom_bond_atom_site_label_1
_geom_bond_atom_site_label_2
_geom_bond_site_symmetry_2
_geom_bond_distance
Gd1 O5 2_676 2.301(5)
Gd1 O3 . 2.322(5)
Gd1 O2 2_666 2.337(5)
Gd1 O7 . 2.406(5)
Gd1 O8 2_677 2.437(5)
Gd1 O9 2_667 2.452(5)
Gd1 O10 . 2.456(5)
Gd1 O13 . 2.470(7)
P1 O2 . 1.489(5)
P1 O3 . 1.501(5)
P1 O1 . 1.569(6)
P1 C4 . 1.834(8)
P2 O5 . 1.488(5)
P2 O6 . 1.503(7)
P2 O4 . 1.553(6)
P2 C3 . 1.846(8)
N1 C2 . 1.482(11)
N1 C3 . 1.498(9)
N1 C4 . 1.508(10)
N1 H1A . 0.82(8)
O7 C6 . 1.240(9)
O8 C5 . 1.254(9)
O8 Gd1 2_677 2.437(5)
O9 C6 . 1.246(9)
O9 Gd1 2_667 2.452(5)
O10 C5 . 1.257(9)
O1 H1 . 0.8200
O2 Gd1 2_666 2.337(5)
O5 Gd1 2_676 2.301(5)
O4 H4 . 0.8200
O13 H13B . 0.8200
O13 H13A . 0.85(2)
O12 H12B . 0.8595
O12 H12A . 0.8517
O11 H11B . 0.8590
O11 H11A . 0.8447
C1 C1 2_565 1.490(17)
C1 C2 . 1.546(11)
C1 H12 . 0.9700
C1 H11 . 0.9700
C2 H22 . 0.9700
C2 H21 . 0.9700
C3 H32 . 0.9700
C3 H31 . 0.9700
C4 H42 . 0.9700
C4 H41 . 0.9700
C5 C5 2_677 1.517(16)
C6 C6 2_667 1.524(14)

loop_
_geom_hbond_atom_site_label_D
_geom_hbond_atom_site_label_H
_geom_hbond_atom_site_label_A
_geom_hbond_site_symmetry_A
_geom_hbond_distance_DH
_geom_hbond_distance_HA
_geom_hbond_distance_DA
_geom_hbond_angle_DHA
O1 H1 O11 2_566 0.82 1.81 2.628(8) 176.5
O13 H13B O11 1_655 0.82 1.94 2.751(10) 168.0
O4 H4 O12 2_676 0.82 1.81 2.602(8) 160.5
O11 H11B O10 2_677 0.86 1.87 2.720(8) 171.8
O12 H12A O6 1_655 0.85 1.92 2.752(10) 164.6
O11 H11A O6 2_576 0.84 1.99 2.805(9) 161.4
